data_9004998
loop_
_publ_author_name
'Dal Negro, A.'
'Manoli, S.'
'Secco, L.'
'Piccirillo, E. M.'

_publ_section_title
;
 Megacrystic clinopyroxenes from Victoria (Australia):
 Crystal chemical comparisons of pyroxenes from high and low pressure regimes
 Sample: Fr-3
;
_journal_name_full 'European Journal of Mineralogy'
_journal_page_first 105
_journal_page_last 121
_journal_paper_doi 10.1127/ejm/01/1/0105
_journal_volume 1
_journal_year 1989
_chemical_compound_source 'Victoria, Australia'
_chemical_formula_sum 'Al0.445 Ca0.62 Cr0.001 Fe0.27 Mg0.721 Mn0.005 Na0.136 O6 Si1.766 Ti0.036'
_chemical_name_mineral Diopside
_space_group_IT_number 15
_symmetry_space_group_name_Hall '-C 2yc'
_symmetry_space_group_name_H-M 'C 1 2/c 1'
_cell_angle_alpha 90
_cell_angle_beta 106.71
_cell_angle_gamma 90
_cell_length_a 9.690
_cell_length_b 8.837
_cell_length_c 5.276
_cell_formula_units_Z 4
_cell_volume 432.709
_database_code_amcsd 0006343
_exptl_crystal_density_diffrn 3.381
_cod_original_formula_sum 'Ca.62 Na.136 Fe.27 Mg.721 Mn.005 Al.445 Ti.036 Cr.001 Si1.766 O6'
_cod_database_code 9004998

loop_
_space_group_symop_operation_xyz
x,y,z
1/2+x,1/2+y,z
x,-y,1/2+z
1/2+x,1/2-y,1/2+z
-x,y,1/2-z
1/2-x,1/2+y,1/2-z
-x,-y,-z
1/2-x,1/2-y,-z

loop_
_atom_site_label
_atom_site_fract_x
_atom_site_fract_y
_atom_site_fract_z
_atom_site_occupancy
_atom_site_U_iso_or_equiv
CaM2 0.00000 0.29720 0.25000 0.62000 0.01406
NaM2 0.00000 0.29720 0.25000 0.13600 0.01406
FeM2 0.00000 0.29720 0.25000 0.14500 0.01406
MgM2 0.00000 0.29720 0.25000 0.09400 0.01406
MnM2 0.00000 0.29720 0.25000 0.00500 0.01406
AlM1 0.00000 0.90580 0.25000 0.21100 0.00557
FeM1 0.00000 0.90580 0.25000 0.12500 0.00557
MgM1 0.00000 0.90580 0.25000 0.62700 0.00557
TiM1 0.00000 0.90580 0.25000 0.03600 0.00557
CrM1 0.00000 0.90580 0.25000 0.00100 0.00557
SiT 0.28920 0.09260 0.23250 0.88300 0.00773
AlT 0.28920 0.09260 0.23250 0.11700 0.00773
O1 0.11400 0.08530 0.13870 1.00000 0.01051
O2 0.36380 0.25380 0.32220 1.00000 0.01444
O3 0.35230 0.01790 -0.00080 1.00000 0.01216

loop_
_cod_related_entry_id
_cod_related_entry_database
_cod_related_entry_code
1 AMCSD 0006343
